data_2012689
loop_
_publ_author_name
'Radovan \<Cern\'y'
'Jean-Marc Joubert'
'Yaroslav Filinchuk'
'Yves Feutelais'

_publ_section_title
;
 Tl~2~Te and its relationship with Tl~5~Te~3~
;
_journal_issue 5
_journal_name_full 'Acta Crystallographica Section C'
_journal_page_first i63
_journal_page_last i65
_journal_paper_doi 10.1107/S0108270102005085
_journal_volume 58
_journal_year 2002
_chemical_formula_moiety 'Tl2 Te '
_chemical_formula_structural 'Tl2 Te'
_chemical_formula_sum 'Te Tl2'
_chemical_formula_weight 536.37
_space_group_IT_number 15
_symmetry_cell_setting monoclinic
_symmetry_space_group_name_Hall '-C 2yc'
_symmetry_space_group_name_H-M 'C 1 2/c 1'
_cell_angle_alpha 90
_cell_angle_beta 100.761(7)
_cell_angle_gamma 90
_cell_formula_units_Z 44
_cell_length_a 15.6621(9)
_cell_length_b 8.9873(4)
_cell_length_c 31.196(2)
_cell_measurement_reflns_used 2000
_cell_measurement_temperature 293
_cell_measurement_theta_max 25
_cell_measurement_theta_min 3
_cell_volume 4313.9(4)
_computing_cell_refinement 'CELL in IPDS Software'
_computing_data_collection 'EXPOSE in IPDS Software (Stoe & Cie, 1999)'
_computing_data_reduction 'ADDREF and SORTRF in Xtal (Hall et al., 2000), and TWIN in IPDS Software'
_computing_molecular_graphics 'ATOMS (Dowty, 1993)'
_computing_publication_material 'BONDLA and CIFIO in Xtal'
_computing_structure_refinement 'LSLS in Xtal '
_computing_structure_solution 'SHELXS97 (Sheldrick, 1997)'
_diffrn_ambient_temperature 293
_diffrn_measured_fraction_theta_full 1
_diffrn_measured_fraction_theta_max 1
_diffrn_measurement_device_type 'Stoe IPDS'
_diffrn_measurement_method '\f oscillation'
_diffrn_radiation_type 'Mo K\a'
_diffrn_radiation_wavelength 0.71073
_diffrn_reflns_av_R_equivalents 0.153
_diffrn_reflns_av_sigmaI/netI 0.167
_diffrn_reflns_limit_h_max 19
_diffrn_reflns_limit_h_min -19
_diffrn_reflns_limit_k_max 10
_diffrn_reflns_limit_k_min -11
_diffrn_reflns_limit_l_max 38
_diffrn_reflns_limit_l_min -38
_diffrn_reflns_number 12622
_diffrn_reflns_theta_full 25.93
_diffrn_reflns_theta_max 25.93
_diffrn_reflns_theta_min 2.62
_diffrn_standards_decay_% 0
_diffrn_standards_interval_time 10
_diffrn_standards_number 200
_exptl_absorpt_coefficient_mu 89.103
_exptl_absorpt_correction_T_max 0.127
_exptl_absorpt_correction_T_min 0.019
_exptl_absorpt_correction_type analytical
_exptl_absorpt_process_details '(X-RED; Stoe & Cie, 1999)'
_exptl_crystal_colour 'metallic dark grey'
_exptl_crystal_density_diffrn 9.084
_exptl_crystal_density_meas ?
_exptl_crystal_density_method 'not measured'
_exptl_crystal_description parallelepiped
_exptl_crystal_F_000 9416
_exptl_crystal_size_max 0.15
_exptl_crystal_size_mid 0.03
_exptl_crystal_size_min 0.03
_refine_diff_density_max 8.97
_refine_diff_density_min -8.32
_refine_ls_extinction_coef 0.005
_refine_ls_extinction_method 'B-C type 1 Gaussian isotropic'
_refine_ls_goodness_of_fit_ref 2.372
_refine_ls_matrix_type 'full matrix'
_refine_ls_number_constraints 0
_refine_ls_number_parameters 150
_refine_ls_number_reflns 1982
_refine_ls_number_restraints 0
_refine_ls_R_factor_gt 0.107
_refine_ls_shift/su_max 0.001
_refine_ls_structure_factor_coef Fsqd
_refine_ls_weighting_scheme sigma
_refine_ls_wR_factor_all 0.188
_refine_ls_wR_factor_obs 0.180
_reflns_number_gt 1989
_reflns_number_total 3865
_reflns_threshold_expression F^2^>2\s(F^2^)
_cod_data_source_file br1351.cif
_cod_data_source_block I
_cod_depositor_comments
;
The following automatic conversions were performed:

'_exptl_crystal_density_meas' value 'not measured' was changed to '?'
- the value is perceived as not measured.

Automatic conversion script
Id: cif_fix_values 3008 2015-01-20 13:52:24Z robertas 
;
_cod_original_sg_symbol_Hall '-c 2yc'
_cod_original_sg_symbol_H-M 'C 2/c'
_cod_database_code 2012689
_cod_database_fobs_code 2012689

loop_
_symmetry_equiv_pos_as_xyz
+x,+y,+z
-x,+y,1/2-z
-x,-y,-z
+x,-y,1/2+z
1/2+x,1/2+y,+z
1/2-x,1/2+y,1/2-z
1/2-x,1/2-y,-z
1/2+x,1/2-y,1/2+z

loop_
_atom_site_label
_atom_site_fract_x
_atom_site_fract_y
_atom_site_fract_z
_atom_site_U_iso_or_equiv
_atom_site_adp_type
_atom_site_calc_flag
_atom_site_calc_attached_atom
_atom_site_occupancy
_atom_site_disorder_assembly
_atom_site_disorder_group
Tl1 0.46047(12) 0.7406(3) 0.69222(5) 0.038(3) Uani ? ? 1.00000 ? ?
Tl2 0.22052(12) 0.7372(2) 0.62040(5) 0.036(3) Uani ? ? 1.00000 ? ?
Tl3 0.30498(12) 0.0964(2) 0.68758(5) 0.031(2) Uani ? ? 1.00000 ? ?
Tl4 0.41703(12) 0.4103(3) 0.07023(5) 0.035(3) Uani ? ? 1.00000 ? ?
Tl5 0.00857(12) 0.7388(2) 0.64247(6) 0.040(3) Uani ? ? 1.00000 ? ?
Tl6 0.10549(13) 0.9425(2) 0.73832(6) 0.035(3) Uani ? ? 1.00000 ? ?
Tl7 0.14865(12) 0.4548(2) 0.69500(5) 0.050(3) Uani ? ? 1.00000 ? ?
Tl8 0.28563(13) 0.2439(2) 0.56210(6) 0.039(3) Uani ? ? 1.00000 ? ?
Tl9 0.36524(13) 0.5251(2) 0.46395(6) 0.045(3) Uani ? ? 1.00000 ? ?
Tl10 0.35436(14) 0.9243(3) 0.49974(6) 0.060(4) Uani ? ? 1.00000 ? ?
Tl11 0.41698(14) 0.0902(3) 0.41512(6) 0.040(3) Uani ? ? 1.00000 ? ?
Te1 0.3416(2) 0.4340(4) 0.64888(8) 0.055(4) Uani ? ? 1.00000 ? ?
Te2 0.6048(2) 0.5900(3) 0.62835(8) 0.053(3) Uani ? ? 1.00000 ? ?
Te3 0.3869(2) 0.9366(3) 0.60499(8) 0.049(3) Uani ? ? 1.00000 ? ?
Te4 0.26927(19) 0.7502(4) 0.72596(7) 0.055(4) Uani ? ? 1.00000 ? ?
Te5 0.53175(19) 0.7563(4) 0.48253(8) 0.055(4) Uani ? ? 1.00000 ? ?
Te6 0.50000 0.0988(5) 0.75000 0.030(6) Uani ? ? 1.00000 ? ?

loop_
_atom_site_aniso_label
_atom_site_aniso_U_11
_atom_site_aniso_U_22
_atom_site_aniso_U_33
_atom_site_aniso_U_12
_atom_site_aniso_U_13
_atom_site_aniso_U_23
Tl1 0.0342(9) 0.0417(13) 0.0415(8) 0.0014(9) 0.0003(7) 0.0114(9)
Tl2 0.0393(10) 0.0372(12) 0.0457(8) -0.0031(9) -0.0001(7) 0.0004(10)
Tl3 0.0384(9) 0.0349(10) 0.0284(7) -0.0005(9) 0.0005(7) 0.0042(7)
Tl4 0.0468(12) 0.0424(13) 0.0310(8) -0.0025(10) -0.0041(8) 0.0044(8)
Tl5 0.0298(9) 0.0339(12) 0.0795(12) 0.0037(9) -0.0011(9) -0.0076(12)
Tl6 0.0376(10) 0.0438(14) 0.0434(9) 0.0064(9) 0.0026(8) -0.0053(9)
Tl7 0.0474(12) 0.0440(14) 0.0325(8) -0.0085(9) -0.0078(8) 0.0063(8)
Tl8 0.0424(10) 0.0346(13) 0.0574(9) -0.0002(9) -0.0085(8) -0.0113(10)
Tl9 0.0433(11) 0.0452(13) 0.0379(8) -0.0013(10) 0.0014(8) -0.0008(9)
Tl10 0.0481(12) 0.0658(16) 0.0340(8) 0.0046(11) 0.0044(8) -0.0045(9)
Tl11 0.0574(13) 0.0593(16) 0.0411(9) -0.0082(12) 0.0139(9) -0.0088(10)
Te1 0.0420(18) 0.0305(18) 0.0290(13) 0.0035(15) 0.0052(12) -0.0010(12)
Te2 0.0343(15) 0.0251(17) 0.0333(13) 0.0063(14) -0.0010(11) -0.0040(12)
Te3 0.0474(18) 0.0237(17) 0.0252(12) 0.0056(14) 0.0089(12) 0.0059(12)
Te4 0.0325(14) 0.0247(18) 0.0328(12) 0.0006(14) 0.0077(10) -0.0029(15)
Te5 0.0334(14) 0.0233(18) 0.0405(13) -0.0034(13) 0.0046(11) 0.0030(14)
Te6 0.0162(18) 0.034(3) 0.0320(17) 0.00000 -0.0008(15) 0.00000

loop_
_atom_type_symbol
_atom_type_scat_dispersion_real
_atom_type_scat_dispersion_imag
_atom_type_scat_source
Tl -3.556 9.659 'Int Tables Vol IV Tables 2.2B and 2.3.1'
Te -0.772 1.675 'Int Tables Vol IV Tables 2.2B and 2.3.1'

loop_
_geom_bond_atom_site_label_1
_geom_bond_atom_site_label_2
_geom_bond_site_symmetry_1
_geom_bond_site_symmetry_2
_geom_bond_distance
_geom_bond_publ_flag
Tl1 Te3 . . 3.266(3) yes
Tl1 Te4 . . 3.356(4) yes
Tl1 Te1 . . 3.457(4) yes
Tl1 Tl7 . 5 3.508(3) yes
Tl1 Te2 . . 3.550(4) no
Tl1 Tl1 . '2 656' 3.586(2) yes
Tl1 Tl6 . '5 545' 3.631(3) yes
Tl1 Te6 . '1 565' 3.685(4) no
Tl1 Tl6 . '6 546' 3.712(3) no
Tl1 Tl4 . '4 565' 3.977(2) no
Tl1 Tl2 . . 4.000(2) no
Tl1 Tl3 . '1 565' 4.005(3) no
Tl2 Te4 . . 3.241(3) yes
Tl2 Te3 . . 3.272(4) yes
Tl2 Te1 . . 3.344(4) yes
Tl2 Tl9 . '7 566' 3.460(3) yes
Tl2 Tl5 . . 3.514(3) yes
Tl2 Te2 . '5 455' 3.683(4) no
Tl2 Tl11 . '7 556' 3.692(3) yes
Tl2 Tl7 . . 3.756(3) no
Tl2 Tl4 . '4 565' 3.934(3) no
Tl2 Tl3 . '1 565' 3.940(3) no
Tl2 Tl10 . '7 566' 3.986(2) no
Tl3 Te6 . . 3.3016(17) yes
Tl3 Te2 . '5 445' 3.329(3) yes
Tl3 Te1 . . 3.354(4) yes
Tl3 Te3 . '1 545' 3.403(3) yes
Tl3 Te4 . '1 545' 3.417(4) yes
Tl3 Te4 . '6 546' 3.422(3) yes
Tl3 Tl7 . '6 546' 3.817(2) no
Tl3 Tl5 . '5 545' 3.932(3) no
Tl3 Tl6 . '6 546' 3.972(3) no
Tl3 Tl6 . '1 545' 4.003(3) no
Tl3 Tl7 . . 4.079(3) no
Tl3 Tl8 . . 4.090(2) no
Tl4 Te2 . '4 564' 3.154(3) yes
Tl4 Te1 . '4 564' 3.234(4) yes
Tl4 Tl9 . '4 564' 3.314(2) yes
Tl4 Te3 . '4 564' 3.363(4) yes
Tl4 Te5 . '2 655' 3.676(4) yes
Tl4 Tl8 . '4 564' 3.710(3) no
Tl4 Tl10 . '4 564' 3.746(3) no
Tl4 Te5 . '4 564' 3.846(4) yes
Tl4 Tl11 . '2 655' 3.847(3) no
Tl4 Tl9 . '2 655' 3.897(3) no
Tl4 Tl5 . '8 564' 3.984(3) no
Tl5 Te1 . '5 455' 3.186(4) yes
Tl5 Te3 . '5 445' 3.397(4) yes
Tl5 Tl7 . . 3.560(3) yes
Tl5 Te2 . '5 455' 3.560(4) yes
Tl5 Tl6 . . 3.592(3) yes
Tl5 Te6 . '5 455' 3.609(3) no
Tl5 Tl11 . '7 556' 3.757(3) no
Tl5 Tl8 . '5 455' 3.900(3) no
Tl6 Te4 . . 3.175(4) yes
Tl6 Te4 . '6 556' 3.453(4) yes
Tl6 Te1 . '6 556' 3.462(3) yes
Tl6 Tl6 . '2 556' 3.514(3) yes
Tl6 Te6 . '5 455' 3.554(4) no
Tl6 Te2 . '5 455' 3.676(3) no
Tl6 Tl7 . '6 556' 4.022(3) no
Tl7 Te4 . '6 546' 3.151(3) yes
Tl7 Te4 . . 3.297(4) yes
Tl7 Te6 . '5 455' 3.396(3) yes
Tl7 Tl11 . '7 556' 3.421(2) yes
Tl7 Te1 . . 3.586(4) no
Tl8 Te1 . . 3.182(3) yes
Tl8 Te3 . '1 545' 3.338(4) yes
Tl8 Tl9 . '7 556' 3.372(3) yes
Tl8 Te5 . '3 666' 3.407(4) yes
Tl8 Tl11 . '7 556' 3.693(3) yes
Tl8 Tl10 . '1 545' 3.739(3) yes
Tl8 Tl8 . '7 556' 3.828(2) no
Tl8 Tl10 . '7 566' 3.980(3) no
Tl9 Te2 . '3 666' 3.175(3) yes
Tl9 Te5 . '3 666' 3.283(4) yes
Tl9 Te5 . . 3.300(4) yes
Tl9 Tl10 . . 3.770(3) no
Tl9 Tl10 . '7 566' 3.844(3) no
Tl10 Te3 . . 3.229(3) yes
Tl10 Te5 . . 3.293(4) yes
Tl10 Tl11 . '1 565' 3.335(3) yes
Tl10 Te5 . '3 676' 3.371(4) yes
Tl10 Tl11 . '3 666' 4.043(3) no
Tl11 Te2 . '3 666' 3.170(4) yes
Tl11 Te3 . '3 666' 3.256(4) yes
Tl11 Te5 . '3 666' 3.433(3) yes
